data_4325798
loop_
_publ_author_name
'Marco G. Crestani'
'Gerald F. Manbeck'
'William W. Brennessel'
'Theresa M. McCormick'
'Richard Eisenberg'

_publ_section_title
;
 Synthesis and Characterization of Neutral Luminescent Diphosphine
 Pyrrole- and Indole-Aldimine Copper(I) Complexes
;
_journal_name_full 'Inorganic Chemistry'
_journal_page_first 7172
_journal_page_last 7188
_journal_paper_doi 10.1021/ic2007588
_journal_volume 50
_journal_year 2011
_chemical_formula_moiety 'C41 H32 Cu N O2 P2, C H2 Cl2'
_chemical_formula_sum 'C42 H34 Cl2 Cu N O2 P2'
_chemical_formula_weight 781.08
_chemical_name_common eismc11
_chemical_name_systematic
; 
 ? 
;
_space_group_IT_number 2
_symmetry_cell_setting triclinic
_symmetry_space_group_name_Hall '-P 1'
_symmetry_space_group_name_H-M 'P -1'
_atom_sites_solution_hydrogens geom
_atom_sites_solution_primary direct
_atom_sites_solution_secondary difmap
_audit_creation_method SHELXL-97
_cell_angle_alpha 88.946(2)
_cell_angle_beta 74.641(2)
_cell_angle_gamma 71.779(2)
_cell_formula_units_Z 2
_cell_length_a 9.6574(12)
_cell_length_b 14.2582(18)
_cell_length_c 14.5937(19)
_cell_measurement_reflns_used 3827
_cell_measurement_temperature 100.0(1)
_cell_measurement_theta_max 37.65
_cell_measurement_theta_min 2.32
_cell_volume 1836.0(4)
_computing_cell_refinement 'SAINT (Bruker, 2008)'
_computing_data_collection 'APEX2 (Bruker, 2009)'
_computing_data_reduction 'SAINT (Bruker, 2008)'
_computing_molecular_graphics 'SHELXTL (Sheldrick, 2008)'
_computing_publication_material 'SHELXTL (Sheldrick, 2008)'
_computing_structure_refinement 'SHELXL-97 (Sheldrick, 2008)'
_computing_structure_solution 'SIR97 (Altomare et al., 1999)'
_diffrn_ambient_temperature 100.0(1)
_diffrn_measured_fraction_theta_full 0.986
_diffrn_measured_fraction_theta_max 0.986
_diffrn_measurement_device_type 'Bruker SMART APEX II CCD Platform'
_diffrn_measurement_method 'area detector, \w scans per \f'
_diffrn_radiation_monochromator graphite
_diffrn_radiation_source 'fine-focus sealed tube'
_diffrn_radiation_type MoK\a
_diffrn_radiation_wavelength 0.71073
_diffrn_reflns_av_R_equivalents 0.0329
_diffrn_reflns_av_sigmaI/netI 0.0424
_diffrn_reflns_limit_h_max 15
_diffrn_reflns_limit_h_min -15
_diffrn_reflns_limit_k_max 22
_diffrn_reflns_limit_k_min -22
_diffrn_reflns_limit_l_max 23
_diffrn_reflns_limit_l_min -23
_diffrn_reflns_number 39666
_diffrn_reflns_theta_full 34.97
_diffrn_reflns_theta_max 34.97
_diffrn_reflns_theta_min 2.02
_diffrn_standards_number 0
_exptl_absorpt_coefficient_mu 0.865
_exptl_absorpt_correction_T_max 0.8063
_exptl_absorpt_correction_T_min 0.7126
_exptl_absorpt_correction_type multi-scan
_exptl_absorpt_process_details 'SADABS (Sheldrick, 2008)'
_exptl_crystal_colour 'pale yellow'
_exptl_crystal_density_diffrn 1.413
_exptl_crystal_description block
_exptl_crystal_F_000 804
_exptl_crystal_size_max 0.42
_exptl_crystal_size_mid 0.32
_exptl_crystal_size_min 0.26
_refine_diff_density_max 0.892
_refine_diff_density_min -0.697
_refine_diff_density_rms 0.078
_refine_ls_extinction_method none
_refine_ls_goodness_of_fit_ref 1.041
_refine_ls_hydrogen_treatment constr
_refine_ls_matrix_type full
_refine_ls_number_parameters 461
_refine_ls_number_reflns 15924
_refine_ls_number_restraints 7
_refine_ls_restrained_S_all 1.042
_refine_ls_R_factor_all 0.0543
_refine_ls_R_factor_gt 0.0390
_refine_ls_shift/su_max 0.001
_refine_ls_shift/su_mean 0.000
_refine_ls_structure_factor_coef Fsqd
_refine_ls_weighting_details 'calc w=1/[\s^2^(Fo^2^)+(0.0473P)^2^+0.6320P] where P=(Fo^2^+2Fc^2^)/3'
_refine_ls_weighting_scheme calc
_refine_ls_wR_factor_gt 0.0975
_refine_ls_wR_factor_ref 0.1050
_reflns_number_gt 12515
_reflns_number_total 15924
_reflns_threshold_expression >2sigma(I)
_cod_data_source_file ic2007588_si_002_5.cif
_cod_data_source_block 5
_cod_database_code 4325798

loop_
_symmetry_equiv_pos_as_xyz
'x, y, z'
'-x, -y, -z'

loop_
_atom_site_label
_atom_site_type_symbol
_atom_site_fract_x
_atom_site_fract_y
_atom_site_fract_z
_atom_site_U_iso_or_equiv
_atom_site_adp_type
_atom_site_occupancy
_atom_site_symmetry_multiplicity
_atom_site_calc_flag
_atom_site_refinement_flags
_atom_site_disorder_assembly
_atom_site_disorder_group
Cu1 Cu 0.764085(17) 0.335938(11) 0.240425(11) 0.01438(4) Uani 1 1 d . . .
P1 P 0.83456(4) 0.19670(2) 0.14894(2) 0.01300(6) Uani 1 1 d . . .
P2 P 0.95707(4) 0.39239(2) 0.24840(2) 0.01268(6) Uani 1 1 d . . .
O1 O 0.68827(12) 0.31008(8) 0.39779(7) 0.02085(19) Uani 1 1 d . . .
O2 O 1.04590(10) 0.29270(6) 0.05125(6) 0.01411(16) Uani 1 1 d . . .
N1 N 0.55484(12) 0.43246(8) 0.27362(8) 0.01555(19) Uani 1 1 d . . .
C1 C 0.45777(15) 0.50185(10) 0.23732(10) 0.0185(2) Uani 1 1 d . . .
H1 H 0.4743 0.5133 0.1716 0.022 Uiso 1 1 calc R . .
C2 C 0.32792(16) 0.55563(11) 0.30942(11) 0.0219(3) Uani 1 1 d . . .
H2 H 0.2442 0.6085 0.3013 0.026 Uiso 1 1 calc R . .
C3 C 0.34705(16) 0.51594(11) 0.39449(10) 0.0214(3) Uani 1 1 d . . .
H3 H 0.2790 0.5359 0.4562 0.026 Uiso 1 1 calc R . .
C4 C 0.48769(15) 0.44019(10) 0.37088(9) 0.0174(2) Uani 1 1 d . . .
C5 C 0.56237(16) 0.37482(11) 0.42926(10) 0.0199(2) Uani 1 1 d . . .
H5 H 0.5146 0.3803 0.4957 0.024 Uiso 1 1 calc R . .
C6 C 0.77235(14) 0.09265(9) 0.19528(9) 0.0154(2) Uani 1 1 d . . .
C7 C 0.75372(16) 0.07863(11) 0.29235(10) 0.0209(2) Uani 1 1 d . . .
H7 H 0.7651 0.1257 0.3326 0.025 Uiso 1 1 calc R . .
C8 C 0.71858(19) -0.00413(12) 0.33027(12) 0.0272(3) Uani 1 1 d . . .
H8 H 0.7088 -0.0145 0.3959 0.033 Uiso 1 1 calc R . .
C9 C 0.69786(18) -0.07140(11) 0.27179(13) 0.0276(3) Uani 1 1 d . . .
H9 H 0.6741 -0.1280 0.2975 0.033 Uiso 1 1 calc R . .
C10 C 0.71156(17) -0.05647(11) 0.17649(12) 0.0251(3) Uani 1 1 d . . .
H10 H 0.6947 -0.1019 0.1373 0.030 Uiso 1 1 calc R . .
C11 C 0.74995(15) 0.02496(10) 0.13751(10) 0.0192(2) Uani 1 1 d . . .
H11 H 0.7609 0.0344 0.0717 0.023 Uiso 1 1 calc R . .
C12 C 0.78148(15) 0.21626(9) 0.03751(9) 0.0159(2) Uani 1 1 d . . .
C13 C 0.63005(16) 0.26756(11) 0.04339(11) 0.0227(3) Uani 1 1 d . . .
H13 H 0.5586 0.2886 0.1039 0.027 Uiso 1 1 calc R . .
C14 C 0.58400(18) 0.28787(12) -0.03950(13) 0.0287(3) Uani 1 1 d . . .
H14 H 0.4807 0.3223 -0.0354 0.034 Uiso 1 1 calc R . .
C15 C 0.6878(2) 0.25816(12) -0.12800(12) 0.0290(3) Uani 1 1 d . . .
H15 H 0.6556 0.2720 -0.1843 0.035 Uiso 1 1 calc R . .
C16 C 0.8384(2) 0.20839(11) -0.13431(11) 0.0257(3) Uani 1 1 d . . .
H16 H 0.9100 0.1889 -0.1949 0.031 Uiso 1 1 calc R . .
C17 C 0.88496(16) 0.18695(10) -0.05172(10) 0.0192(2) Uani 1 1 d . . .
H17 H 0.9882 0.1520 -0.0562 0.023 Uiso 1 1 calc R . .
C18 C 1.03980(14) 0.14138(9) 0.11543(9) 0.0135(2) Uani 1 1 d . . .
C19 C 1.11507(15) 0.04760(9) 0.13966(10) 0.0175(2) Uani 1 1 d . . .
H19 H 1.0593 0.0041 0.1644 0.021 Uiso 1 1 calc R . .
C20 C 1.27081(16) 0.01717(10) 0.12805(11) 0.0216(3) Uani 1 1 d . . .
H20 H 1.3210 -0.0469 0.1444 0.026 Uiso 1 1 calc R . .
C21 C 1.35208(15) 0.08038(10) 0.09264(11) 0.0212(3) Uani 1 1 d . . .
H21 H 1.4580 0.0599 0.0861 0.025 Uiso 1 1 calc R . .
C22 C 1.28090(15) 0.17367(10) 0.06647(10) 0.0176(2) Uani 1 1 d . . .
H22 H 1.3374 0.2167 0.0414 0.021 Uiso 1 1 calc R . .
C23 C 1.12585(14) 0.20265(9) 0.07762(9) 0.0137(2) Uani 1 1 d . . .
C24 C 1.10070(13) 0.37180(9) 0.05228(9) 0.0134(2) Uani 1 1 d . . .
C25 C 1.17392(14) 0.39897(9) -0.03409(9) 0.0156(2) Uani 1 1 d . . .
H25 H 1.1919 0.3613 -0.0915 0.019 Uiso 1 1 calc R . .
C26 C 1.22095(15) 0.48207(10) -0.03580(9) 0.0176(2) Uani 1 1 d . . .
H26 H 1.2694 0.5022 -0.0947 0.021 Uiso 1 1 calc R . .
C27 C 1.19677(15) 0.53529(10) 0.04881(10) 0.0179(2) Uani 1 1 d . . .
H27 H 1.2318 0.5907 0.0480 0.021 Uiso 1 1 calc R . .
C28 C 1.12144(15) 0.50786(9) 0.13478(9) 0.0162(2) Uani 1 1 d . . .
H28 H 1.1046 0.5454 0.1921 0.019 Uiso 1 1 calc R . .
C29 C 1.06994(14) 0.42607(9) 0.13838(8) 0.0133(2) Uani 1 1 d . . .
C30 C 1.10286(14) 0.30610(9) 0.29382(9) 0.0148(2) Uani 1 1 d . . .
C31 C 1.24665(15) 0.31559(10) 0.28218(10) 0.0182(2) Uani 1 1 d . . .
H31 H 1.2689 0.3715 0.2537 0.022 Uiso 1 1 calc R . .
C32 C 1.35644(16) 0.24328(11) 0.31228(10) 0.0215(3) Uani 1 1 d . . .
H32 H 1.4533 0.2504 0.3051 0.026 Uiso 1 1 calc R . .
C33 C 1.32564(17) 0.16072(11) 0.35282(11) 0.0235(3) Uani 1 1 d . . .
H33 H 1.4019 0.1108 0.3721 0.028 Uiso 1 1 calc R . .
C34 C 1.18304(18) 0.15120(11) 0.36518(11) 0.0240(3) Uani 1 1 d . . .
H34 H 1.1613 0.0952 0.3938 0.029 Uiso 1 1 calc R . .
C35 C 1.07246(16) 0.22347(10) 0.33576(10) 0.0187(2) Uani 1 1 d . . .
H35 H 0.9752 0.2166 0.3443 0.022 Uiso 1 1 calc R . .
C36 C 0.89053(15) 0.50800(9) 0.32255(9) 0.0153(2) Uani 1 1 d . . .
C37 C 0.96507(17) 0.53163(10) 0.38401(9) 0.0195(2) Uani 1 1 d . . .
H37 H 1.0541 0.4843 0.3928 0.023 Uiso 1 1 calc R . .
C38 C 0.90859(19) 0.62508(11) 0.43279(10) 0.0247(3) Uani 1 1 d . . .
H38 H 0.9591 0.6409 0.4750 0.030 Uiso 1 1 calc R . .
C39 C 0.77966(19) 0.69462(11) 0.41994(11) 0.0262(3) Uani 1 1 d . . .
H39 H 0.7429 0.7584 0.4524 0.031 Uiso 1 1 calc R . .
C40 C 0.70432(17) 0.67104(10) 0.35970(11) 0.0231(3) Uani 1 1 d . . .
H40 H 0.6154 0.7186 0.3511 0.028 Uiso 1 1 calc R . .
C41 C 0.75856(15) 0.57774(10) 0.31167(10) 0.0187(2) Uani 1 1 d . . .
H41 H 0.7055 0.5615 0.2713 0.022 Uiso 1 1 calc R . .
C42 C 0.2265(4) 0.8109(2) 0.4286(3) 0.0551(9) Uani 0.760(4) 1 d PD A 1
H42A H 0.2832 0.7506 0.3853 0.066 Uiso 0.760(4) 1 calc PR A 1
H42B H 0.1962 0.7904 0.4941 0.066 Uiso 0.760(4) 1 calc PR A 1
Cl1 Cl 0.34404(11) 0.88781(7) 0.42397(13) 0.0515(3) Uani 0.760(4) 1 d PD A 1
Cl2 Cl 0.06144(19) 0.87995(14) 0.39297(12) 0.0607(4) Uani 0.760(4) 1 d PD A 1
C42' C 0.1818(8) 0.8608(9) 0.4689(5) 0.0551(9) Uani 0.240(4) 1 d PD A 5
H42C H 0.2122 0.8009 0.5037 0.066 Uiso 0.240(4) 1 calc PR A 5
H42D H 0.1275 0.9186 0.5157 0.066 Uiso 0.240(4) 1 calc PR A 5
Cl1' Cl 0.3447(4) 0.8792(3) 0.3867(3) 0.0515(3) Uani 0.240(4) 1 d PD A 5
Cl2' Cl 0.0648(7) 0.8464(5) 0.3966(4) 0.0607(4) Uani 0.240(4) 1 d PD A 5

loop_
_atom_site_aniso_label
_atom_site_aniso_U_11
_atom_site_aniso_U_22
_atom_site_aniso_U_33
_atom_site_aniso_U_23
_atom_site_aniso_U_13
_atom_site_aniso_U_12
Cu1 0.01283(7) 0.01314(7) 0.01601(7) -0.00020(5) -0.00133(5) -0.00464(5)
P1 0.01148(13) 0.01131(12) 0.01641(13) 0.00068(10) -0.00296(10) -0.00458(10)
P2 0.01346(13) 0.01215(13) 0.01305(13) 0.00137(10) -0.00307(10) -0.00544(10)
O1 0.0212(5) 0.0211(5) 0.0193(4) 0.0035(4) -0.0048(4) -0.0063(4)
O2 0.0132(4) 0.0127(4) 0.0177(4) 0.0016(3) -0.0046(3) -0.0057(3)
N1 0.0138(5) 0.0155(4) 0.0166(5) 0.0006(4) -0.0013(4) -0.0060(4)
C1 0.0146(5) 0.0189(6) 0.0221(6) 0.0027(4) -0.0037(4) -0.0066(4)
C2 0.0146(6) 0.0192(6) 0.0297(7) -0.0010(5) -0.0038(5) -0.0041(5)
C3 0.0149(6) 0.0233(6) 0.0228(6) -0.0044(5) 0.0001(5) -0.0055(5)
C4 0.0155(5) 0.0182(5) 0.0177(5) -0.0015(4) -0.0011(4) -0.0072(4)
C5 0.0204(6) 0.0236(6) 0.0163(5) 0.0013(5) -0.0017(4) -0.0107(5)
C6 0.0122(5) 0.0130(5) 0.0209(5) 0.0026(4) -0.0032(4) -0.0050(4)
C7 0.0223(6) 0.0207(6) 0.0219(6) 0.0043(5) -0.0055(5) -0.0105(5)
C8 0.0286(7) 0.0268(7) 0.0285(7) 0.0116(6) -0.0078(6) -0.0123(6)
C9 0.0231(7) 0.0182(6) 0.0412(9) 0.0095(6) -0.0049(6) -0.0100(5)
C10 0.0232(7) 0.0165(6) 0.0368(8) 0.0003(5) -0.0052(6) -0.0104(5)
C11 0.0184(6) 0.0154(5) 0.0247(6) 0.0006(4) -0.0048(5) -0.0075(5)
C12 0.0163(5) 0.0132(5) 0.0210(5) 0.0029(4) -0.0073(4) -0.0069(4)
C13 0.0159(6) 0.0226(6) 0.0326(7) 0.0110(5) -0.0083(5) -0.0093(5)
C14 0.0230(7) 0.0291(7) 0.0449(9) 0.0193(7) -0.0205(6) -0.0151(6)
C15 0.0432(9) 0.0246(7) 0.0347(8) 0.0142(6) -0.0265(7) -0.0201(7)
C16 0.0384(8) 0.0214(6) 0.0212(6) 0.0018(5) -0.0130(6) -0.0109(6)
C17 0.0228(6) 0.0153(5) 0.0200(6) -0.0007(4) -0.0077(5) -0.0049(5)
C18 0.0128(5) 0.0119(5) 0.0154(5) -0.0006(4) -0.0035(4) -0.0038(4)
C19 0.0159(5) 0.0126(5) 0.0239(6) 0.0000(4) -0.0062(5) -0.0039(4)
C20 0.0170(6) 0.0141(5) 0.0323(7) 0.0004(5) -0.0084(5) -0.0014(4)
C21 0.0128(5) 0.0189(6) 0.0309(7) -0.0016(5) -0.0068(5) -0.0025(4)
C22 0.0131(5) 0.0159(5) 0.0231(6) -0.0017(4) -0.0034(4) -0.0049(4)
C23 0.0131(5) 0.0118(5) 0.0154(5) -0.0009(4) -0.0035(4) -0.0029(4)
C24 0.0115(5) 0.0128(5) 0.0159(5) 0.0021(4) -0.0034(4) -0.0045(4)
C25 0.0137(5) 0.0169(5) 0.0148(5) 0.0019(4) -0.0023(4) -0.0044(4)
C26 0.0140(5) 0.0188(5) 0.0190(5) 0.0056(4) -0.0024(4) -0.0061(4)
C27 0.0171(6) 0.0159(5) 0.0231(6) 0.0055(4) -0.0054(4) -0.0090(4)
C28 0.0166(5) 0.0167(5) 0.0180(5) 0.0032(4) -0.0055(4) -0.0086(4)
C29 0.0125(5) 0.0136(5) 0.0145(5) 0.0027(4) -0.0038(4) -0.0049(4)
C30 0.0164(5) 0.0137(5) 0.0140(5) 0.0001(4) -0.0043(4) -0.0044(4)
C31 0.0179(6) 0.0176(5) 0.0203(6) 0.0018(4) -0.0061(4) -0.0066(4)
C32 0.0176(6) 0.0217(6) 0.0248(6) -0.0016(5) -0.0082(5) -0.0037(5)
C33 0.0238(7) 0.0192(6) 0.0256(7) 0.0014(5) -0.0106(5) -0.0010(5)
C34 0.0276(7) 0.0177(6) 0.0272(7) 0.0067(5) -0.0099(6) -0.0062(5)
C35 0.0187(6) 0.0172(5) 0.0210(6) 0.0047(4) -0.0057(5) -0.0067(5)
C36 0.0178(5) 0.0141(5) 0.0142(5) 0.0010(4) -0.0028(4) -0.0067(4)
C37 0.0250(6) 0.0185(6) 0.0161(5) 0.0005(4) -0.0065(5) -0.0079(5)
C38 0.0376(8) 0.0218(6) 0.0181(6) -0.0019(5) -0.0084(5) -0.0132(6)
C39 0.0358(8) 0.0162(6) 0.0223(6) -0.0035(5) -0.0009(6) -0.0079(6)
C40 0.0236(7) 0.0151(5) 0.0264(7) 0.0005(5) -0.0013(5) -0.0047(5)
C41 0.0181(6) 0.0153(5) 0.0210(6) 0.0010(4) -0.0029(5) -0.0053(4)
C42 0.078(2) 0.0522(19) 0.054(2) 0.0234(15) -0.0355(18) -0.0344(18)
Cl1 0.0372(3) 0.0308(3) 0.0752(9) -0.0019(5) -0.0067(5) -0.0021(2)
Cl2 0.0625(4) 0.0898(12) 0.0353(3) 0.0070(7) -0.0198(3) -0.0268(8)
C42' 0.078(2) 0.0522(19) 0.054(2) 0.0234(15) -0.0355(18) -0.0344(18)
Cl1' 0.0372(3) 0.0308(3) 0.0752(9) -0.0019(5) -0.0067(5) -0.0021(2)
Cl2' 0.0625(4) 0.0898(12) 0.0353(3) 0.0070(7) -0.0198(3) -0.0268(8)

loop_
_atom_type_symbol
_atom_type_description
_atom_type_scat_dispersion_real
_atom_type_scat_dispersion_imag
_atom_type_scat_source
C C 0.0033 0.0016 'International Tables Vol C Tables 4.2.6.8 and 6.1.1.4'
H H 0.0000 0.0000 'International Tables Vol C Tables 4.2.6.8 and 6.1.1.4'
N N 0.0061 0.0033 'International Tables Vol C Tables 4.2.6.8 and 6.1.1.4'
O O 0.0106 0.0060 'International Tables Vol C Tables 4.2.6.8 and 6.1.1.4'
P P 0.1023 0.0942 'International Tables Vol C Tables 4.2.6.8 and 6.1.1.4'
Cl Cl 0.1484 0.1585 'International Tables Vol C Tables 4.2.6.8 and 6.1.1.4'
Cu Cu 0.3201 1.2651 'International Tables Vol C Tables 4.2.6.8 and 6.1.1.4'

loop_
_geom_angle_atom_site_label_1
_geom_angle_atom_site_label_2
_geom_angle_atom_site_label_3
_geom_angle
N1 Cu1 P1 123.58(3)
N1 Cu1 P2 117.83(3)
P1 Cu1 P2 114.858(14)
N1 Cu1 O1 80.71(4)
P1 Cu1 O1 111.48(3)
P2 Cu1 O1 97.18(3)
C18 P1 C12 105.88(6)
C18 P1 C6 101.93(6)
C12 P1 C6 104.03(6)
C18 P1 Cu1 110.47(4)
C12 P1 Cu1 113.02(4)
C6 P1 Cu1 120.11(4)
C30 P2 C36 106.71(6)
C30 P2 C29 101.97(6)
C36 P2 C29 100.91(6)
C30 P2 Cu1 114.58(4)
C36 P2 Cu1 112.43(4)
C29 P2 Cu1 118.63(4)
C5 O1 Cu1 105.09(9)
C23 O2 C24 118.25(10)
C1 N1 C4 105.73(11)
C1 N1 Cu1 142.68(9)
C4 N1 Cu1 111.09(9)
N1 C1 C2 111.35(12)
N1 C1 H1 124.3
C2 C1 H1 124.3
C3 C2 C1 106.37(12)
C3 C2 H2 126.8
C1 C2 H2 126.8
C2 C3 C4 106.06(12)
C2 C3 H3 127.0
C4 C3 H3 127.0
N1 C4 C3 110.48(12)
N1 C4 C5 119.23(12)
C3 C4 C5 130.27(13)
O1 C5 C4 123.15(12)
O1 C5 H5 118.4
C4 C5 H5 118.4
C11 C6 C7 119.40(12)
C11 C6 P1 122.85(10)
C7 C6 P1 117.68(10)
C8 C7 C6 120.26(13)
C8 C7 H7 119.9
C6 C7 H7 119.9
C9 C8 C7 119.72(15)
C9 C8 H8 120.1
C7 C8 H8 120.1
C10 C9 C8 120.32(14)
C10 C9 H9 119.8
C8 C9 H9 119.8
C9 C10 C11 120.33(14)
C9 C10 H10 119.8
C11 C10 H10 119.8
C10 C11 C6 119.92(14)
C10 C11 H11 120.0
C6 C11 H11 120.0
C17 C12 C13 119.28(13)
C17 C12 P1 123.36(10)
C13 C12 P1 117.29(11)
C14 C13 C12 119.85(15)
C14 C13 H13 120.1
C12 C13 H13 120.1
C15 C14 C13 120.42(14)
C15 C14 H14 119.8
C13 C14 H14 119.8
C16 C15 C14 120.00(14)
C16 C15 H15 120.0
C14 C15 H15 120.0
C15 C16 C17 119.89(15)
C15 C16 H16 120.1
C17 C16 H16 120.1
C16 C17 C12 120.56(14)
C16 C17 H17 119.7
C12 C17 H17 119.7
C23 C18 C19 118.03(11)
C23 C18 P1 117.33(9)
C19 C18 P1 123.75(10)
C20 C19 C18 120.78(12)
C20 C19 H19 119.6
C18 C19 H19 119.6
C21 C20 C19 119.78(13)
C21 C20 H20 120.1
C19 C20 H20 120.1
C20 C21 C22 120.85(12)
C20 C21 H21 119.6
C22 C21 H21 119.6
C23 C22 C21 118.73(12)
C23 C22 H22 120.6
C21 C22 H22 120.6
O2 C23 C22 122.94(11)
O2 C23 C18 115.25(11)
C22 C23 C18 121.81(11)
C25 C24 O2 118.07(11)
C25 C24 C29 122.19(11)
O2 C24 C29 119.53(10)
C24 C25 C26 119.30(12)
C24 C25 H25 120.3
C26 C25 H25 120.3
C27 C26 C25 119.78(12)
C27 C26 H26 120.1
C25 C26 H26 120.1
C26 C27 C28 120.23(12)
C26 C27 H27 119.9
C28 C27 H27 119.9
C27 C28 C29 121.19(12)
C27 C28 H28 119.4
C29 C28 H28 119.4
C28 C29 C24 117.24(11)
C28 C29 P2 122.97(9)
C24 C29 P2 119.70(9)
C35 C30 C31 119.12(12)
C35 C30 P2 117.82(10)
C31 C30 P2 122.90(10)
C32 C31 C30 120.01(13)
C32 C31 H31 120.0
C30 C31 H31 120.0
C33 C32 C31 120.41(13)
C33 C32 H32 119.8
C31 C32 H32 119.8
C32 C33 C34 119.87(13)
C32 C33 H33 120.1
C34 C33 H33 120.1
C35 C34 C33 120.03(13)
C35 C34 H34 120.0
C33 C34 H34 120.0
C34 C35 C30 120.56(13)
C34 C35 H35 119.7
C30 C35 H35 119.7
C37 C36 C41 119.34(12)
C37 C36 P2 124.86(10)
C41 C36 P2 115.73(10)
C36 C37 C38 119.86(13)
C36 C37 H37 120.1
C38 C37 H37 120.1
C39 C38 C37 120.44(14)
C39 C38 H38 119.8
C37 C38 H38 119.8
C38 C39 C40 119.87(13)
C38 C39 H39 120.1
C40 C39 H39 120.1
C39 C40 C41 120.15(14)
C39 C40 H40 119.9
C41 C40 H40 119.9
C40 C41 C36 120.30(13)
C40 C41 H41 119.8
C36 C41 H41 119.8
Cl2 C42 Cl1 108.62(17)
Cl2 C42 H42A 110.0
Cl1 C42 H42A 110.0
Cl2 C42 H42B 110.0
Cl1 C42 H42B 110.0
H42A C42 H42B 108.3
Cl2' C42' Cl1' 105.1(4)
Cl2' C42' H42C 110.7
Cl1' C42' H42C 110.7
Cl2' C42' H42D 110.7
Cl1' C42' H42D 110.7
H42C C42' H42D 108.8

loop_
_geom_bond_atom_site_label_1
_geom_bond_atom_site_label_2
_geom_bond_distance
Cu1 N1 1.9947(11)
Cu1 P1 2.2267(4)
Cu1 P2 2.2784(4)
Cu1 O1 2.2789(10)
P1 C18 1.8202(13)
P1 C12 1.8222(13)
P1 C6 1.8233(13)
P2 C30 1.8211(13)
P2 C36 1.8264(13)
P2 C29 1.8354(12)
O1 C5 1.2487(18)
O2 C23 1.3827(15)
O2 C24 1.3895(14)
N1 C1 1.3424(18)
N1 C4 1.3860(17)
C1 C2 1.4131(19)
C1 H1 0.9500
C2 C3 1.388(2)
C2 H2 0.9500
C3 C4 1.4066(19)
C3 H3 0.9500
C4 C5 1.411(2)
C5 H5 0.9500
C6 C11 1.3950(18)
C6 C7 1.3987(19)
C7 C8 1.393(2)
C7 H7 0.9500
C8 C9 1.389(2)
C8 H8 0.9500
C9 C10 1.381(2)
C9 H9 0.9500
C10 C11 1.394(2)
C10 H10 0.9500
C11 H11 0.9500
C12 C17 1.3924(19)
C12 C13 1.3956(19)
C13 C14 1.392(2)
C13 H13 0.9500
C14 C15 1.386(3)
C14 H14 0.9500
C15 C16 1.383(2)
C15 H15 0.9500
C16 C17 1.391(2)
C16 H16 0.9500
C17 H17 0.9500
C18 C23 1.3969(17)
C18 C19 1.3973(18)
C19 C20 1.3924(19)
C19 H19 0.9500
C20 C21 1.381(2)
C20 H20 0.9500
C21 C22 1.391(2)
C21 H21 0.9500
C22 C23 1.3878(17)
C22 H22 0.9500
C24 C25 1.3856(17)
C24 C29 1.4001(17)
C25 C26 1.3929(18)
C25 H25 0.9500
C26 C27 1.3878(19)
C26 H26 0.9500
C27 C28 1.3901(18)
C27 H27 0.9500
C28 C29 1.3989(17)
C28 H28 0.9500
C30 C35 1.3941(18)
C30 C31 1.4026(18)
C31 C32 1.3880(19)
C31 H31 0.9500
C32 C33 1.387(2)
C32 H32 0.9500
C33 C34 1.390(2)
C33 H33 0.9500
C34 C35 1.387(2)
C34 H34 0.9500
C35 H35 0.9500
C36 C37 1.3932(18)
C36 C41 1.3954(19)
C37 C38 1.3979(19)
C37 H37 0.9500
C38 C39 1.383(2)
C38 H38 0.9500
C39 C40 1.385(2)
C39 H39 0.9500
C40 C41 1.3927(19)
C40 H40 0.9500
C41 H41 0.9500
C42 Cl2 1.794(3)
C42 Cl1 1.798(3)
C42 H42A 0.9900
C42 H42B 0.9900
C42' Cl2' 1.794(4)
C42' Cl1' 1.797(4)
C42' H42C 0.9900
C42' H42D 0.9900

loop_
_geom_torsion_atom_site_label_1
_geom_torsion_atom_site_label_2
_geom_torsion_atom_site_label_3
_geom_torsion_atom_site_label_4
_geom_torsion
N1 Cu1 P1 C18 168.54(6)
P2 Cu1 P1 C18 10.86(5)
O1 Cu1 P1 C18 -98.42(5)
N1 Cu1 P1 C12 50.12(6)
P2 Cu1 P1 C12 -107.56(5)
O1 Cu1 P1 C12 143.15(5)
N1 Cu1 P1 C6 -73.31(6)
P2 Cu1 P1 C6 129.01(5)
O1 Cu1 P1 C6 19.72(6)
N1 Cu1 P2 C30 141.84(6)
P1 Cu1 P2 C30 -59.13(5)
O1 Cu1 P2 C30 58.59(5)
N1 Cu1 P2 C36 19.77(6)
P1 Cu1 P2 C36 178.80(4)
O1 Cu1 P2 C36 -63.48(5)
N1 Cu1 P2 C29 -97.53(6)
P1 Cu1 P2 C29 61.51(5)
O1 Cu1 P2 C29 179.23(5)
N1 Cu1 O1 C5 -6.81(9)
P1 Cu1 O1 C5 -129.34(8)
P2 Cu1 O1 C5 110.33(9)
P1 Cu1 N1 C1 -72.93(16)
P2 Cu1 N1 C1 84.14(15)
O1 Cu1 N1 C1 177.39(16)
P1 Cu1 N1 C4 116.87(8)
P2 Cu1 N1 C4 -86.06(9)
O1 Cu1 N1 C4 7.19(8)
C4 N1 C1 C2 0.35(15)
Cu1 N1 C1 C2 -170.15(11)
N1 C1 C2 C3 -0.42(16)
C1 C2 C3 C4 0.30(15)
C1 N1 C4 C3 -0.15(15)
Cu1 N1 C4 C3 173.69(9)
C1 N1 C4 C5 178.89(12)
Cu1 N1 C4 C5 -7.27(15)
C2 C3 C4 N1 -0.10(16)
C2 C3 C4 C5 -179.00(14)
Cu1 O1 C5 C4 5.16(16)
N1 C4 C5 O1 0.8(2)
C3 C4 C5 O1 179.61(14)
C18 P1 C6 C11 -87.49(12)
C12 P1 C6 C11 22.45(13)
Cu1 P1 C6 C11 150.10(10)
C18 P1 C6 C7 89.44(11)
C12 P1 C6 C7 -160.62(11)
Cu1 P1 C6 C7 -32.97(12)
C11 C6 C7 C8 2.3(2)
P1 C6 C7 C8 -174.70(12)
C6 C7 C8 C9 -1.8(2)
C7 C8 C9 C10 -0.2(2)
C8 C9 C10 C11 1.6(2)
C9 C10 C11 C6 -1.0(2)
C7 C6 C11 C10 -0.9(2)
P1 C6 C11 C10 175.95(11)
C18 P1 C12 C17 3.21(12)
C6 P1 C12 C17 -103.81(11)
Cu1 P1 C12 C17 124.27(10)
C18 P1 C12 C13 -173.66(10)
C6 P1 C12 C13 79.33(11)
Cu1 P1 C12 C13 -52.59(11)
C17 C12 C13 C14 0.7(2)
P1 C12 C13 C14 177.66(11)
C12 C13 C14 C15 -0.5(2)
C13 C14 C15 C16 -0.3(2)
C14 C15 C16 C17 1.0(2)
C15 C16 C17 C12 -0.8(2)
C13 C12 C17 C16 0.0(2)
P1 C12 C17 C16 -176.81(11)
C12 P1 C18 C23 72.47(10)
C6 P1 C18 C23 -179.01(10)
Cu1 P1 C18 C23 -50.23(10)
C12 P1 C18 C19 -118.61(11)
C6 P1 C18 C19 -10.09(12)
Cu1 P1 C18 C19 118.69(10)
C23 C18 C19 C20 1.21(19)
P1 C18 C19 C20 -167.64(11)
C18 C19 C20 C21 0.3(2)
C19 C20 C21 C22 -1.3(2)
C20 C21 C22 C23 0.7(2)
C24 O2 C23 C22 -27.93(17)
C24 O2 C23 C18 152.95(11)
C21 C22 C23 O2 -178.18(12)
C21 C22 C23 C18 0.88(19)
C19 C18 C23 O2 177.31(11)
P1 C18 C23 O2 -13.13(14)
C19 C18 C23 C22 -1.82(18)
P1 C18 C23 C22 167.74(10)
C23 O2 C24 C25 103.73(13)
C23 O2 C24 C29 -81.44(14)
O2 C24 C25 C26 175.70(11)
C29 C24 C25 C26 1.01(19)
C24 C25 C26 C27 1.28(19)
C25 C26 C27 C28 -2.1(2)
C26 C27 C28 C29 0.7(2)
C27 C28 C29 C24 1.52(19)
C27 C28 C29 P2 -175.06(10)
C25 C24 C29 C28 -2.38(18)
O2 C24 C29 C28 -176.99(11)
C25 C24 C29 P2 174.32(10)
O2 C24 C29 P2 -0.30(16)
C30 P2 C29 C28 -92.10(11)
C36 P2 C29 C28 17.78(12)
Cu1 P2 C29 C28 141.01(9)
C30 P2 C29 C24 91.40(11)
C36 P2 C29 C24 -158.71(10)
Cu1 P2 C29 C24 -35.49(11)
C36 P2 C30 C35 113.42(11)
C29 P2 C30 C35 -141.17(10)
Cu1 P2 C30 C35 -11.71(11)
C36 P2 C30 C31 -71.32(12)
C29 P2 C30 C31 34.09(12)
Cu1 P2 C30 C31 163.55(9)
C35 C30 C31 C32 -0.03(19)
P2 C30 C31 C32 -175.23(10)
C30 C31 C32 C33 0.9(2)
C31 C32 C33 C34 -1.3(2)
C32 C33 C34 C35 0.9(2)
C33 C34 C35 C30 -0.1(2)
C31 C30 C35 C34 -0.3(2)
P2 C30 C35 C34 175.10(11)
C30 P2 C36 C37 14.96(13)
C29 P2 C36 C37 -91.21(12)
Cu1 P2 C36 C37 141.39(10)
C30 P2 C36 C41 -168.05(10)
C29 P2 C36 C41 85.79(11)
Cu1 P2 C36 C41 -41.62(11)
C41 C36 C37 C38 -1.0(2)
P2 C36 C37 C38 175.87(11)
C36 C37 C38 C39 -0.5(2)
C37 C38 C39 C40 1.2(2)
C38 C39 C40 C41 -0.4(2)
C39 C40 C41 C36 -1.1(2)
C37 C36 C41 C40 1.8(2)
P2 C36 C41 C40 -175.35(11)
